data_4510603
loop_
_publ_author_name
'Zhang, Yongqiang'
'Wang, Shengzheng'
'Wu, Shanchao'
'Zhu, Shiping'
'Dong, Guoqiang'
'Miao, Zhenyuan'
'Yao, Jianzhong'
'Zhang, Wannian'
'Sheng, Chunquan'
'Wang, Wei'

_publ_section_title
;
 Facile construction of structurally diverse thiazolidinedione-derived
 compounds via divergent stereoselective cascade organocatalysis and their
 biological exploratory studies.
;
_journal_issue 6
_journal_name_full 'ACS combinatorial science'
_journal_page_first 298
_journal_page_last 308
_journal_paper_doi 10.1021/co400022r
_journal_volume 15
_journal_year 2013
_chemical_formula_sum 'C12 H12 N O2.5 S2'
_chemical_formula_weight 274.35
_chemical_name_systematic
; 
 ? 
;
_space_group_IT_number 4
_symmetry_cell_setting monoclinic
_symmetry_space_group_name_Hall 'P 2yb'
_symmetry_space_group_name_H-M 'P 1 21 1'
_atom_sites_solution_hydrogens geom
_atom_sites_solution_primary direct
_atom_sites_solution_secondary difmap
_audit_creation_method SHELXL-97
_cell_angle_alpha 90.00
_cell_angle_beta 97.406(2)
_cell_angle_gamma 90.00
_cell_formula_units_Z 4
_cell_length_a 11.1316(3)
_cell_length_b 7.8164(2)
_cell_length_c 14.6890(4)
_cell_measurement_reflns_used 3315
_cell_measurement_temperature 233(2)
_cell_measurement_theta_max 67.90
_cell_measurement_theta_min 3.03
_cell_volume 1267.41(6)
_computing_cell_refinement 'Bruker SAINT'
_computing_data_collection 'Bruker APEX2'
_computing_data_reduction 'Bruker SAINT'
_computing_molecular_graphics 'Bruker SHELXTL'
_computing_publication_material 'Bruker SHELXTL'
_computing_structure_refinement 'SHELXL-97 (Sheldrick, 2008)'
_computing_structure_solution 'SHELXS-97 (Sheldrick, 2008)'
_diffrn_ambient_temperature 233(2)
_diffrn_measured_fraction_theta_full 0.923
_diffrn_measured_fraction_theta_max 0.923
_diffrn_measurement_device_type 'Bruker APEX-II CCD'
_diffrn_measurement_method '\f and \w scans'
_diffrn_radiation_monochromator graphite
_diffrn_radiation_source 'fine-focus sealed tube'
_diffrn_radiation_type CuK\a
_diffrn_radiation_wavelength 1.54178
_diffrn_reflns_av_R_equivalents 0.0271
_diffrn_reflns_av_sigmaI/netI 0.0554
_diffrn_reflns_limit_h_max 11
_diffrn_reflns_limit_h_min -13
_diffrn_reflns_limit_k_max 8
_diffrn_reflns_limit_k_min -9
_diffrn_reflns_limit_l_max 17
_diffrn_reflns_limit_l_min -16
_diffrn_reflns_number 6225
_diffrn_reflns_theta_full 66.99
_diffrn_reflns_theta_max 66.99
_diffrn_reflns_theta_min 3.03
_exptl_absorpt_coefficient_mu 3.775
_exptl_absorpt_correction_T_max 0.7522
_exptl_absorpt_correction_T_min 0.4521
_exptl_absorpt_correction_type multi-scan
_exptl_absorpt_process_details sadabs
_exptl_crystal_colour yellow
_exptl_crystal_density_diffrn 1.438
_exptl_crystal_density_method 'not measured'
_exptl_crystal_description sheet
_exptl_crystal_F_000 572
_exptl_crystal_size_max 0.25
_exptl_crystal_size_mid 0.21
_exptl_crystal_size_min 0.08
_refine_diff_density_max 0.555
_refine_diff_density_min -0.256
_refine_diff_density_rms 0.070
_refine_ls_abs_structure_details 'Flack H D (1983), Acta Cryst. A39, 876-881'
_refine_ls_abs_structure_Flack 0.028(19)
_refine_ls_extinction_method none
_refine_ls_goodness_of_fit_ref 0.894
_refine_ls_hydrogen_treatment mixed
_refine_ls_matrix_type full
_refine_ls_number_parameters 340
_refine_ls_number_reflns 3702
_refine_ls_number_restraints 5
_refine_ls_restrained_S_all 0.896
_refine_ls_R_factor_all 0.0432
_refine_ls_R_factor_gt 0.0405
_refine_ls_shift/su_max 0.001
_refine_ls_shift/su_mean 0.000
_refine_ls_structure_factor_coef Fsqd
_refine_ls_weighting_details 'calc w=1/[\s^2^(Fo^2^)+(0.1000P)^2^+0.2904P] where P=(Fo^2^+2Fc^2^)/3'
_refine_ls_weighting_scheme calc
_refine_ls_wR_factor_gt 0.1120
_refine_ls_wR_factor_ref 0.1187
_reflns_number_gt 3508
_reflns_number_total 3702
_reflns_threshold_expression >2sigma(I)
_cod_data_source_file co400022r_si_003.cif
_cod_data_source_block compound8a
_cod_depositor_comments
;
The following automatic conversions were performed:

'_symmetry_cell_setting' value 'Monoclinic' changed to 'monoclinic'
according to
/usr/data/users/saulius/automatic-downloads/retrospective/ACS/lib/dictionaries/cif_core.dic
dictionary named 'cif_core.dic' version 2.4.2 from 2011-04-26.

Automatic conversion script
Id: cif_fix_values 2281 2013-09-26 08:29:07Z andrius 
;
_cod_original_sg_symbol_H-M P2(1)
_cod_original_formula_sum 'C12 H12 N O2.50 S2'
_cod_database_code 4510603

loop_
_symmetry_equiv_pos_as_xyz
'x, y, z'
'-x, y+1/2, -z'

loop_
_atom_site_label
_atom_site_type_symbol
_atom_site_fract_x
_atom_site_fract_y
_atom_site_fract_z
_atom_site_U_iso_or_equiv
_atom_site_adp_type
_atom_site_occupancy
_atom_site_symmetry_multiplicity
_atom_site_calc_flag
_atom_site_refinement_flags
S1 S 0.70772(8) 0.64170(12) 0.17954(6) 0.0382(2) Uani 1 1 d .
S2 S 0.72218(9) 1.16332(14) 0.09373(7) 0.0463(3) Uani 1 1 d .
N1 N 0.6034(3) 0.8599(5) 0.0679(2) 0.0354(7) Uani 1 1 d D
O1 O 0.5081(3) 0.5980(4) 0.0600(2) 0.0497(8) Uani 1 1 d .
O2 O 0.9632(3) 1.1153(5) 0.1110(2) 0.0523(8) Uani 1 1 d .
C1 C 0.5891(3) 0.6942(5) 0.0909(2) 0.0354(8) Uani 1 1 d .
C2 C 0.6988(3) 0.9475(5) 0.1182(2) 0.0322(8) Uani 1 1 d .
C3 C 0.7644(3) 0.8514(5) 0.1819(2) 0.0315(7) Uani 1 1 d .
C4 C 0.8755(3) 0.9026(6) 0.2462(2) 0.0350(8) Uani 1 1 d .
H4A H 0.9477 0.8592 0.2206 0.042 Uiso 1 1 calc R
C5 C 0.8844(4) 1.0989(6) 0.2515(3) 0.0464(10) Uani 1 1 d .
H5C H 0.8199 1.1424 0.2847 0.056 Uiso 1 1 calc R
H5D H 0.9621 1.1304 0.2866 0.056 Uiso 1 1 calc R
C6 C 0.8744(4) 1.1835(6) 0.1589(3) 0.0436(9) Uani 1 1 d .
H6 H 0.8918 1.3068 0.1686 0.052 Uiso 1 1 calc R
C7 C 0.8761(3) 0.8266(5) 0.3421(2) 0.0346(8) Uani 1 1 d .
C8 C 0.9714(4) 0.7249(6) 0.3809(3) 0.0443(9) Uani 1 1 d .
H8 H 1.0360 0.7003 0.3477 0.053 Uiso 1 1 calc R
C9 C 0.9715(4) 0.6595(7) 0.4689(3) 0.0523(11) Uani 1 1 d .
H9 H 1.0361 0.5904 0.4949 0.063 Uiso 1 1 calc R
C10 C 0.8787(4) 0.6950(6) 0.5178(3) 0.0456(10) Uani 1 1 d .
H10 H 0.8801 0.6515 0.5776 0.055 Uiso 1 1 calc R
C11 C 0.7825(4) 0.7942(6) 0.4801(3) 0.0423(9) Uani 1 1 d .
H11 H 0.7182 0.8175 0.5139 0.051 Uiso 1 1 calc R
C12 C 0.7812(3) 0.8592(5) 0.3924(3) 0.0370(8) Uani 1 1 d .
H12 H 0.7154 0.9263 0.3666 0.044 Uiso 1 1 calc R
S3 S 0.72651(9) 0.90792(12) 0.72148(6) 0.0420(3) Uani 1 1 d .
S4 S 0.70967(9) 0.48218(13) 0.90072(6) 0.0412(2) Uani 1 1 d .
N2 N 0.7932(3) 0.8038(5) 0.8838(2) 0.0376(7) Uani 1 1 d .
O3 O 0.8772(3) 1.0642(4) 0.8516(2) 0.0565(9) Uani 1 1 d .
O4 O 0.7593(2) 0.3180(4) 0.7479(2) 0.0380(6) Uani 1 1 d D
C13 C 0.8115(4) 0.9379(5) 0.8299(3) 0.0399(9) Uani 1 1 d .
C14 C 0.7224(3) 0.6740(5) 0.8413(2) 0.0331(7) Uani 1 1 d .
C15 C 0.6767(3) 0.7072(5) 0.7540(2) 0.0306(8) Uani 1 1 d .
C16 C 0.6057(3) 0.5919(5) 0.6859(2) 0.0307(7) Uani 1 1 d .
H16 H 0.6610 0.5505 0.6430 0.037 Uiso 1 1 calc R
C17 C 0.5613(3) 0.4348(5) 0.7354(3) 0.0363(8) Uani 1 1 d .
H17A H 0.4974 0.4704 0.7714 0.044 Uiso 1 1 calc R
H17B H 0.5263 0.3516 0.6895 0.044 Uiso 1 1 calc R
C18 C 0.6632(4) 0.3493(5) 0.7989(3) 0.0380(8) Uani 1 1 d .
H18 H 0.6334 0.2382 0.8194 0.046 Uiso 1 1 calc R
C19 C 0.4978(3) 0.6770(5) 0.6289(2) 0.0313(7) Uani 1 1 d .
C20 C 0.4695(3) 0.6324(5) 0.5367(2) 0.0343(8) Uani 1 1 d .
H20 H 0.5195 0.5555 0.5098 0.041 Uiso 1 1 calc R
C21 C 0.3678(4) 0.7010(5) 0.4842(3) 0.0408(9) Uani 1 1 d .
H21 H 0.3496 0.6707 0.4221 0.049 Uiso 1 1 calc R
C22 C 0.2938(4) 0.8132(6) 0.5232(3) 0.0416(9) Uani 1 1 d .
H22 H 0.2241 0.8574 0.4882 0.050 Uiso 1 1 calc R
C23 C 0.3228(4) 0.8605(6) 0.6142(3) 0.0418(9) Uani 1 1 d .
H23 H 0.2736 0.9393 0.6405 0.050 Uiso 1 1 calc R
C24 C 0.4232(4) 0.7927(6) 0.6664(2) 0.0378(8) Uani 1 1 d .
H24 H 0.4415 0.8253 0.7283 0.045 Uiso 1 1 calc R
O5 O 0.9721(3) 0.7802(5) 0.03819(18) 0.0486(7) Uani 1 1 d D
H1 H 0.550(3) 0.916(5) 0.035(2) 0.027(10) Uiso 1 1 d D
H2 H 0.833(4) 0.801(7) 0.941(3) 0.040(11) Uiso 1 1 d .
H2' H 0.949(4) 1.148(7) 0.053(4) 0.047(13) Uiso 1 1 d .
H4 H 0.796(5) 0.235(6) 0.768(4) 0.069(18) Uiso 1 1 d D
H5A H 1.001(6) 0.879(8) 0.072(5) 0.09(2) Uiso 1 1 d D
H5B H 1.006(4) 0.699(5) 0.084(3) 0.034(11) Uiso 1 1 d D

loop_
_atom_site_aniso_label
_atom_site_aniso_U_11
_atom_site_aniso_U_22
_atom_site_aniso_U_33
_atom_site_aniso_U_23
_atom_site_aniso_U_13
_atom_site_aniso_U_12
S1 0.0428(5) 0.0296(5) 0.0385(4) 0.0017(4) -0.0086(4) 0.0001(4)
S2 0.0418(5) 0.0389(6) 0.0559(5) 0.0173(4) -0.0029(4) -0.0003(4)
N1 0.0285(15) 0.047(2) 0.0281(14) 0.0066(12) -0.0053(12) 0.0036(13)
O1 0.0447(16) 0.052(2) 0.0495(15) -0.0168(14) -0.0062(13) -0.0085(13)
O2 0.0482(16) 0.055(2) 0.0561(17) 0.0087(14) 0.0166(15) -0.0070(14)
C1 0.0323(18) 0.046(3) 0.0262(15) -0.0052(15) -0.0014(14) 0.0035(15)
C2 0.0287(17) 0.036(2) 0.0309(16) 0.0037(14) 0.0017(14) 0.0009(14)
C3 0.0290(17) 0.033(2) 0.0314(16) 0.0024(13) 0.0005(14) 0.0038(14)
C4 0.0283(17) 0.041(2) 0.0336(17) -0.0026(16) -0.0035(14) -0.0045(14)
C5 0.046(2) 0.051(3) 0.0402(19) -0.0042(18) -0.0024(17) -0.0129(18)
C6 0.040(2) 0.036(2) 0.053(2) -0.0008(18) 0.0013(18) -0.0085(16)
C7 0.0329(19) 0.036(2) 0.0330(17) 0.0015(15) -0.0028(15) -0.0021(15)
C8 0.0284(18) 0.056(3) 0.047(2) 0.0027(18) -0.0017(17) 0.0061(16)
C9 0.047(2) 0.056(3) 0.049(2) 0.015(2) -0.0118(18) 0.007(2)
C10 0.049(2) 0.050(3) 0.0353(18) 0.0065(17) -0.0048(17) -0.0097(18)
C11 0.040(2) 0.052(3) 0.0341(17) -0.0040(17) 0.0008(17) -0.0069(18)
C12 0.0317(18) 0.039(2) 0.0389(18) -0.0026(15) -0.0015(16) 0.0024(14)
S3 0.0526(6) 0.0281(5) 0.0390(4) 0.0073(4) -0.0177(4) -0.0084(4)
S4 0.0519(6) 0.0380(5) 0.0330(4) 0.0097(4) 0.0033(4) 0.0032(4)
N2 0.0441(18) 0.0326(18) 0.0324(15) -0.0035(13) -0.0098(14) 0.0080(13)
O3 0.0622(19) 0.0283(16) 0.0685(19) 0.0000(14) -0.0317(15) -0.0030(13)
O4 0.0364(14) 0.0280(15) 0.0495(14) 0.0016(12) 0.0052(12) 0.0053(11)
C13 0.046(2) 0.027(2) 0.0424(19) -0.0011(15) -0.0086(17) 0.0042(15)
C14 0.0386(18) 0.029(2) 0.0305(15) -0.0010(14) 0.0015(14) 0.0028(14)
C15 0.0300(17) 0.028(2) 0.0311(16) 0.0023(14) -0.0046(14) 0.0025(13)
C16 0.0301(17) 0.030(2) 0.0320(16) -0.0027(14) 0.0026(14) -0.0028(14)
C17 0.0332(18) 0.032(2) 0.0436(18) 0.0017(15) 0.0038(16) -0.0043(14)
C18 0.039(2) 0.030(2) 0.045(2) 0.0054(15) 0.0053(17) -0.0010(15)
C19 0.0322(17) 0.0280(19) 0.0320(15) -0.0003(13) -0.0017(14) -0.0020(14)
C20 0.0384(18) 0.032(2) 0.0324(16) -0.0017(14) 0.0028(15) -0.0004(15)
C21 0.045(2) 0.035(2) 0.0380(18) 0.0013(16) -0.0102(16) -0.0078(16)
C22 0.0383(19) 0.034(2) 0.047(2) 0.0077(17) -0.0141(17) 0.0007(15)
C23 0.038(2) 0.036(2) 0.050(2) -0.0022(16) 0.0018(18) 0.0053(15)
C24 0.042(2) 0.038(2) 0.0325(16) -0.0050(15) 0.0005(15) 0.0049(16)
O5 0.0543(17) 0.059(2) 0.0294(12) -0.0006(13) -0.0068(12) 0.0090(14)

loop_
_atom_type_symbol
_atom_type_description
_atom_type_scat_dispersion_real
_atom_type_scat_dispersion_imag
_atom_type_scat_source
C C 0.0181 0.0091 'International Tables Vol C Tables 4.2.6.8 and 6.1.1.4'
H H 0.0000 0.0000 'International Tables Vol C Tables 4.2.6.8 and 6.1.1.4'
N N 0.0311 0.0180 'International Tables Vol C Tables 4.2.6.8 and 6.1.1.4'
O O 0.0492 0.0322 'International Tables Vol C Tables 4.2.6.8 and 6.1.1.4'
S S 0.3331 0.5567 'International Tables Vol C Tables 4.2.6.8 and 6.1.1.4'

loop_
_geom_angle_atom_site_label_1
_geom_angle_atom_site_label_2
_geom_angle_atom_site_label_3
_geom_angle
C3 S1 C1 91.71(18)
C2 S2 C6 97.27(18)
C1 N1 C2 116.3(3)
C1 N1 H1 123(3)
C2 N1 H1 119(3)
C6 O2 H2' 109(3)
O1 C1 N1 127.1(4)
O1 C1 S1 125.2(3)
N1 C1 S1 107.7(3)
C3 C2 N1 113.9(3)
C3 C2 S2 127.0(3)
N1 C2 S2 119.2(3)
C2 C3 C4 128.1(3)
C2 C3 S1 110.3(3)
C4 C3 S1 121.5(3)
C3 C4 C7 112.3(3)
C3 C4 C5 109.8(3)
C7 C4 C5 110.4(3)
C3 C4 H4A 108.1
C7 C4 H4A 108.1
C5 C4 H4A 108.1
C6 C5 C4 113.3(4)
C6 C5 H5C 108.9
C4 C5 H5C 108.9
C6 C5 H5D 108.9
C4 C5 H5D 108.9
H5C C5 H5D 107.7
O2 C6 C5 108.3(4)
O2 C6 S2 111.7(3)
C5 C6 S2 112.9(3)
O2 C6 H6 107.9
C5 C6 H6 107.9
S2 C6 H6 107.9
C8 C7 C12 118.7(4)
C8 C7 C4 120.9(4)
C12 C7 C4 120.4(3)
C7 C8 C9 120.1(4)
C7 C8 H8 120.0
C9 C8 H8 120.0
C10 C9 C8 120.4(4)
C10 C9 H9 119.8
C8 C9 H9 119.8
C9 C10 C11 120.4(4)
C9 C10 H10 119.8
C11 C10 H10 119.8
C10 C11 C12 119.7(4)
C10 C11 H11 120.2
C12 C11 H11 120.2
C11 C12 C7 120.7(4)
C11 C12 H12 119.6
C7 C12 H12 119.6
C15 S3 C13 91.42(18)
C14 S4 C18 96.34(17)
C13 N2 C14 115.2(3)
C13 N2 H2 119(3)
C14 N2 H2 126(3)
C18 O4 H4 109(4)
O3 C13 N2 126.6(3)
O3 C13 S3 124.5(3)
N2 C13 S3 108.9(3)
C15 C14 N2 114.4(3)
C15 C14 S4 126.7(3)
N2 C14 S4 118.7(3)
C14 C15 C16 128.7(3)
C14 C15 S3 109.8(3)
C16 C15 S3 121.1(3)
C15 C16 C19 114.5(3)
C15 C16 C17 109.8(3)
C19 C16 C17 109.2(3)
C15 C16 H16 107.7
C19 C16 H16 107.7
C17 C16 H16 107.7
C18 C17 C16 112.3(3)
C18 C17 H17A 109.1
C16 C17 H17A 109.1
C18 C17 H17B 109.1
C16 C17 H17B 109.1
H17A C17 H17B 107.9
O4 C18 C17 107.9(3)
O4 C18 S4 112.2(3)
C17 C18 S4 111.0(3)
O4 C18 H18 108.5
C17 C18 H18 108.5
S4 C18 H18 108.5
C24 C19 C20 118.4(3)
C24 C19 C16 122.4(3)
C20 C19 C16 119.1(3)
C21 C20 C19 120.5(4)
C21 C20 H20 119.8
C19 C20 H20 119.8
C22 C21 C20 120.2(3)
C22 C21 H21 119.9
C20 C21 H21 119.9
C21 C22 C23 119.6(4)
C21 C22 H22 120.2
C23 C22 H22 120.2
C24 C23 C22 120.4(4)
C24 C23 H23 119.8
C22 C23 H23 119.8
C23 C24 C19 120.9(3)
C23 C24 H24 119.6
C19 C24 H24 119.6
H5A O5 H5B 95(5)

loop_
_geom_bond_atom_site_label_1
_geom_bond_atom_site_label_2
_geom_bond_distance
S1 C3 1.755(4)
S1 C1 1.778(3)
S2 C2 1.751(4)
S2 C6 1.843(4)
N1 C1 1.353(6)
N1 C2 1.393(5)
N1 H1 0.839(19)
O1 C1 1.216(5)
O2 C6 1.391(5)
O2 H2' 0.88(5)
C2 C3 1.340(5)
C3 C4 1.510(5)
C4 C7 1.528(5)
C4 C5 1.539(7)
C4 H4A 0.9900
C5 C6 1.503(6)
C5 H5C 0.9800
C5 H5D 0.9800
C6 H6 0.9900
C7 C8 1.388(6)
C7 C12 1.388(6)
C8 C9 1.390(6)
C8 H8 0.9400
C9 C10 1.360(7)
C9 H9 0.9400
C10 C11 1.379(6)
C10 H10 0.9400
C11 C12 1.384(6)
C11 H11 0.9400
C12 H12 0.9400
S3 C15 1.751(4)
S3 C13 1.760(4)
S4 C14 1.750(4)
S4 C18 1.839(4)
N2 C13 1.345(6)
N2 C14 1.384(5)
N2 H2 0.90(5)
O3 C13 1.246(5)
O4 C18 1.404(5)
O4 H4 0.80(2)
C14 C15 1.342(5)
C15 C16 1.495(5)
C16 C19 1.525(5)
C16 C17 1.540(5)
C16 H16 0.9900
C17 C18 1.527(5)
C17 H17A 0.9800
C17 H17B 0.9800
C18 H18 0.9900
C19 C24 1.389(5)
C19 C20 1.395(5)
C20 C21 1.392(6)
C20 H20 0.9400
C21 C22 1.377(6)
C21 H21 0.9400
C22 C23 1.385(6)
C22 H22 0.9400
C23 C24 1.377(6)
C23 H23 0.9400
C24 H24 0.9400
O5 H5A 0.96(5)
O5 H5B 0.96(4)

loop_
_geom_hbond_atom_site_label_D
_geom_hbond_atom_site_label_H
_geom_hbond_atom_site_label_A
_geom_hbond_distance_DH
_geom_hbond_distance_HA
_geom_hbond_distance_DA
_geom_hbond_angle_DHA
_geom_hbond_site_symmetry_A
O5 H5B O3 0.96(4) 1.84(4) 2.753(4) 158(4) 2_746
O5 H5A O2 0.96(5) 1.99(6) 2.836(5) 146(6) .
O4 H4 O3 0.80(2) 1.95(2) 2.731(4) 163(6) 1_545
O2 H2' O5 0.88(5) 1.99(6) 2.718(4) 139(4) 2_755
N2 H2 O5 0.90(5) 1.97(5) 2.825(4) 157(4) 1_556
N1 H1 O1 0.839(19) 2.04(3) 2.817(4) 154(4) 2_655

loop_
_geom_torsion_atom_site_label_1
_geom_torsion_atom_site_label_2
_geom_torsion_atom_site_label_3
_geom_torsion_atom_site_label_4
_geom_torsion
C2 N1 C1 O1 175.3(4)
C2 N1 C1 S1 -2.3(4)
C3 S1 C1 O1 -175.4(4)
C3 S1 C1 N1 2.2(3)
C1 N1 C2 C3 1.1(5)
C1 N1 C2 S2 -179.1(3)
C6 S2 C2 C3 12.9(4)
C6 S2 C2 N1 -166.8(3)
N1 C2 C3 C4 178.1(4)
S2 C2 C3 C4 -1.7(6)
N1 C2 C3 S1 0.7(4)
S2 C2 C3 S1 -179.0(2)
C1 S1 C3 C2 -1.7(3)
C1 S1 C3 C4 -179.2(3)
C2 C3 C4 C7 140.8(4)
S1 C3 C4 C7 -42.1(5)
C2 C3 C4 C5 17.6(5)
S1 C3 C4 C5 -165.4(3)
C3 C4 C5 C6 -51.1(5)
C7 C4 C5 C6 -175.4(3)
C4 C5 C6 O2 -56.1(5)
C4 C5 C6 S2 68.2(4)
C2 S2 C6 O2 78.9(3)
C2 S2 C6 C5 -43.5(4)
C3 C4 C7 C8 122.9(4)
C5 C4 C7 C8 -114.2(4)
C3 C4 C7 C12 -57.6(5)
C5 C4 C7 C12 65.3(5)
C12 C7 C8 C9 -0.7(7)
C4 C7 C8 C9 178.8(4)
C7 C8 C9 C10 -0.3(7)
C8 C9 C10 C11 0.9(7)
C9 C10 C11 C12 -0.6(7)
C10 C11 C12 C7 -0.4(6)
C8 C7 C12 C11 1.0(6)
C4 C7 C12 C11 -178.5(4)
C14 N2 C13 O3 -175.7(4)
C14 N2 C13 S3 4.4(4)
C15 S3 C13 O3 177.1(4)
C15 S3 C13 N2 -3.0(3)
C13 N2 C14 C15 -3.9(5)
C13 N2 C14 S4 171.6(3)
C18 S4 C14 C15 16.2(4)
C18 S4 C14 N2 -158.8(3)
N2 C14 C15 C16 174.6(3)
S4 C14 C15 C16 -0.6(6)
N2 C14 C15 S3 1.4(4)
S4 C14 C15 S3 -173.8(2)
C13 S3 C15 C14 0.9(3)
C13 S3 C15 C16 -172.9(3)
C14 C15 C16 C19 137.5(4)
S3 C15 C16 C19 -50.0(4)
C14 C15 C16 C17 14.2(5)
S3 C15 C16 C17 -173.3(3)
C15 C16 C17 C18 -49.9(4)
C19 C16 C17 C18 -176.2(3)
C16 C17 C18 O4 -52.0(4)
C16 C17 C18 S4 71.4(4)
C14 S4 C18 O4 72.6(3)
C14 S4 C18 C17 -48.2(3)
C15 C16 C19 C24 -40.0(5)
C17 C16 C19 C24 83.6(4)
C15 C16 C19 C20 142.7(3)
C17 C16 C19 C20 -93.7(4)
C24 C19 C20 C21 -0.8(6)
C16 C19 C20 C21 176.5(4)
C19 C20 C21 C22 -0.3(6)
C20 C21 C22 C23 1.6(6)
C21 C22 C23 C24 -1.7(7)
C22 C23 C24 C19 0.5(7)
C20 C19 C24 C23 0.7(6)
C16 C19 C24 C23 -176.5(4)
